data_4062082
_journal_name_full Organometallics
_journal_year 2003
_chemical_formula_sum 'C42 H38 P2 Pd'
_chemical_formula_weight 711.06
_space_group_IT_number 4
_symmetry_cell_setting monoclinic
_symmetry_space_group_name_Hall 'P 2yb'
_symmetry_space_group_name_H-M 'P 1 21 1'
_cell_angle_alpha 90.00
_cell_angle_beta 97.677(2)
_cell_angle_gamma 90.00
_cell_formula_units_Z 4
_cell_length_a 9.9491(8)
_cell_length_b 22.4313(19)
_cell_length_c 16.2199(14)
_cell_measurement_temperature 150(2)
_cell_volume 3587.4(5)
_diffrn_ambient_temperature 150(2)
_exptl_crystal_density_diffrn 1.317
_cod_depositor_comments
;
The following automatic conversions were performed:
'_symmetry_cell_setting' value 'Monoclinic' changed to 'monoclinic'
according to '/home/saulius/struct/CIF-dictionaries/cif_core.dic'
dictionary named 'cif_core.dic' version 2.4.1 from 2010-06-29.

Automatic conversion script
Id: cif_fix_enum 1527 2010-12-29 10:47:43Z saulius 
;
_cod_original_sg_symbol_H-M 'P 21'
_cod_database_code 4062082

loop_
_symmetry_equiv_pos_as_xyz
'x, y, z'
'-x, y+1/2, -z'

loop_
_atom_site_label
_atom_site_type_symbol
_atom_site_fract_x
_atom_site_fract_y
_atom_site_fract_z
_atom_site_U_iso_or_equiv
_atom_site_adp_type
_atom_site_occupancy
_atom_site_symmetry_multiplicity
_atom_site_calc_flag
_atom_site_refinement_flags
_atom_site_disorder_assembly
_atom_site_disorder_group
Pd1 Pd 0.23943(5) 0.64320(2) 0.11636(3) 0.01759(13) Uani 1 1 d . . .
P1 P 0.2814(2) 0.72889(9) 0.04348(13) 0.0206(4) Uani 1 1 d . . .
P2 P 0.3629(2) 0.59234(9) 0.02687(12) 0.0195(4) Uani 1 1 d . . .
C1 C -0.1116(8) 0.6849(4) 0.2506(5) 0.031(2) Uani 1 1 d . . .
H1A H -0.1412 0.6447 0.2513 0.037 Uiso 1 1 calc R . .
C2 C -0.1968(9) 0.7313(4) 0.2704(6) 0.040(2) Uani 1 1 d . . .
H2A H -0.2840 0.7221 0.2846 0.048 Uiso 1 1 calc R . .
C3 C -0.1551(9) 0.7902(4) 0.2695(6) 0.036(2) Uani 1 1 d . . .
H3A H -0.2144 0.8211 0.2823 0.043 Uiso 1 1 calc R . .
C4 C -0.0282(8) 0.8042(4) 0.2502(5) 0.0270(18) Uani 1 1 d . . .
H4A H 0.0007 0.8445 0.2516 0.032 Uiso 1 1 calc R . .
C5 C 0.0597(8) 0.7589(4) 0.2283(5) 0.0218(16) Uani 1 1 d . . .
H5A H 0.1456 0.7691 0.2130 0.026 Uiso 1 1 calc R . .
C6 C 0.0196(7) 0.6986(4) 0.2293(4) 0.0202(14) Uani 1 1 d . . .
C7 C 0.1079(7) 0.6518(3) 0.2029(4) 0.0203(16) Uani 1 1 d . . .
C8 C 0.1499(6) 0.5978(3) 0.2064(4) 0.0155(14) Uani 1 1 d . . .
C9 C 0.1502(8) 0.5381(3) 0.2464(5) 0.0209(16) Uani 1 1 d . . .
C10 C 0.2445(9) 0.4942(4) 0.2310(5) 0.0267(19) Uani 1 1 d . . .
H10A H 0.3081 0.5023 0.1937 0.032 Uiso 1 1 calc R . .
C11 C 0.2454(9) 0.4385(4) 0.2702(5) 0.030(2) Uani 1 1 d . . .
H11A H 0.3088 0.4090 0.2588 0.037 Uiso 1 1 calc R . .
C12 C 0.1513(10) 0.4260(4) 0.3270(6) 0.039(2) Uani 1 1 d . . .
H12A H 0.1519 0.3885 0.3544 0.047 Uiso 1 1 calc R . .
C13 C 0.0578(9) 0.4703(4) 0.3416(5) 0.031(2) Uani 1 1 d . . .
H13A H -0.0064 0.4622 0.3785 0.038 Uiso 1 1 calc R . .
C14 C 0.0569(8) 0.5260(4) 0.3033(5) 0.0239(17) Uani 1 1 d . . .
H14A H -0.0059 0.5557 0.3152 0.029 Uiso 1 1 calc R . .
C15 C 0.4105(7) 0.7084(4) -0.0278(5) 0.0228(16) Uani 1 1 d . . .
H15A H 0.4013 0.7369 -0.0756 0.027 Uiso 1 1 calc R . .
C16 C 0.3782(7) 0.6443(4) -0.0622(4) 0.0219(15) Uani 1 1 d . . .
H16A H 0.4551 0.6305 -0.0913 0.026 Uiso 1 1 calc R . .
C17 C 0.5558(8) 0.7144(4) 0.0207(5) 0.029(2) Uani 1 1 d . . .
H17A H 0.6228 0.7038 -0.0160 0.044 Uiso 1 1 calc R . .
H17B H 0.5653 0.6875 0.0687 0.044 Uiso 1 1 calc R . .
H17C H 0.5708 0.7556 0.0398 0.044 Uiso 1 1 calc R . .
C18 C 0.2454(8) 0.6430(5) -0.1254(5) 0.0345(18) Uani 1 1 d . . .
H18A H 0.2546 0.6702 -0.1716 0.052 Uiso 1 1 calc R . .
H18B H 0.1687 0.6556 -0.0974 0.052 Uiso 1 1 calc R . .
H18C H 0.2294 0.6025 -0.1470 0.052 Uiso 1 1 calc R . .
C19 C 0.1415(7) 0.7646(3) -0.0232(5) 0.0208(16) Uani 1 1 d . . .
C20 C 0.1594(8) 0.8000(4) -0.0934(6) 0.0303(19) Uani 1 1 d . . .
H20A H 0.2464 0.8034 -0.1110 0.036 Uiso 1 1 calc R . .
C21 C 0.0485(9) 0.8298(4) -0.1366(6) 0.034(2) Uani 1 1 d . . .
H21A H 0.0615 0.8536 -0.1834 0.041 Uiso 1 1 calc R . .
C22 C -0.0824(9) 0.8257(4) -0.1125(5) 0.033(2) Uani 1 1 d . . .
H22A H -0.1568 0.8463 -0.1425 0.039 Uiso 1 1 calc R . .
C23 C -0.0999(8) 0.7910(4) -0.0444(6) 0.032(2) Uani 1 1 d . . .
H23A H -0.1872 0.7880 -0.0272 0.038 Uiso 1 1 calc R . .
C24 C 0.0107(8) 0.7597(4) 0.0001(5) 0.0245(17) Uani 1 1 d . . .
H24A H -0.0037 0.7352 0.0459 0.029 Uiso 1 1 calc R . .
C25 C 0.3537(7) 0.7931(3) 0.1070(5) 0.0204(16) Uani 1 1 d . . .
C26 C 0.3348(10) 0.8529(4) 0.0847(6) 0.038(2) Uani 1 1 d . . .
H26A H 0.2896 0.8627 0.0311 0.045 Uiso 1 1 calc R . .
C27 C 0.3807(10) 0.8983(4) 0.1393(7) 0.043(3) Uani 1 1 d . . .
H27A H 0.3649 0.9387 0.1233 0.052 Uiso 1 1 calc R . .
C28 C 0.4509(9) 0.8848(5) 0.2185(6) 0.040(2) Uani 1 1 d . . .
H28A H 0.4839 0.9159 0.2556 0.048 Uiso 1 1 calc R . .
C29 C 0.4709(9) 0.8258(4) 0.2415(6) 0.037(2) Uani 1 1 d . . .
H29A H 0.5175 0.8163 0.2948 0.044 Uiso 1 1 calc R . .
C30 C 0.4227(8) 0.7801(4) 0.1865(5) 0.0259(18) Uani 1 1 d . . .
H30A H 0.4368 0.7397 0.2032 0.031 Uiso 1 1 calc R . .
C31 C 0.2794(7) 0.5236(3) -0.0197(5) 0.0188(15) Uani 1 1 d . . .
C32 C 0.3330(9) 0.4868(4) -0.0783(6) 0.038(2) Uani 1 1 d . . .
H32A H 0.4154 0.4977 -0.0979 0.045 Uiso 1 1 calc R . .
C33 C 0.2660(10) 0.4348(4) -0.1076(6) 0.042(2) Uani 1 1 d . . .
H33A H 0.3039 0.4102 -0.1463 0.051 Uiso 1 1 calc R . .
C34 C 0.1470(9) 0.4192(4) -0.0813(6) 0.035(2) Uani 1 1 d . . .
H34A H 0.1026 0.3835 -0.1011 0.042 Uiso 1 1 calc R . .
C35 C 0.0898(9) 0.4552(4) -0.0255(6) 0.037(2) Uani 1 1 d . . .
H35A H 0.0056 0.4445 -0.0080 0.045 Uiso 1 1 calc R . .
C36 C 0.1568(8) 0.5072(4) 0.0049(5) 0.0274(19) Uani 1 1 d . . .
H36A H 0.1173 0.5317 0.0430 0.033 Uiso 1 1 calc R . .
C37 C 0.5391(8) 0.5692(3) 0.0595(5) 0.0195(15) Uani 1 1 d . . .
C38 C 0.6344(9) 0.5547(4) 0.0054(6) 0.0301(19) Uani 1 1 d . . .
H38A H 0.6077 0.5574 -0.0529 0.036 Uiso 1 1 calc R . .
C39 C 0.7645(9) 0.5370(4) 0.0344(5) 0.037(2) Uani 1 1 d . . .
H39A H 0.8258 0.5277 -0.0039 0.044 Uiso 1 1 calc R . .
C40 C 0.8071(8) 0.5324(4) 0.1207(6) 0.032(2) Uani 1 1 d . . .
H40A H 0.8959 0.5190 0.1412 0.039 Uiso 1 1 calc R . .
C41 C 0.7158(8) 0.5481(4) 0.1754(5) 0.0248(17) Uani 1 1 d . . .
H41A H 0.7444 0.5469 0.2337 0.030 Uiso 1 1 calc R . .
C42 C 0.5833(8) 0.5655(3) 0.1461(5) 0.0227(16) Uani 1 1 d . . .
H42A H 0.5223 0.5749 0.1845 0.027 Uiso 1 1 calc R . .
Pd1' Pd 0.37308(5) 0.70005(2) -0.37141(3) 0.01723(12) Uani 1 1 d . . .
P1' P 0.2208(2) 0.75351(9) -0.46422(12) 0.0196(4) Uani 1 1 d . . .
P2' P 0.32949(19) 0.61974(8) -0.46082(12) 0.0178(4) Uani 1 1 d . . .
C1' C 0.5542(7) 0.8127(3) -0.1515(5) 0.0204(15) Uani 1 1 d . . .
H1'A H 0.6206 0.7841 -0.1308 0.024 Uiso 1 1 calc R . .
C2' C 0.5458(9) 0.8665(3) -0.1084(5) 0.0263(18) Uani 1 1 d . . .
H2'A H 0.6056 0.8737 -0.0587 0.032 Uiso 1 1 calc R . .
C3' C 0.4500(9) 0.9094(3) -0.1381(6) 0.0292(19) Uani 1 1 d . . .
H3'A H 0.4429 0.9455 -0.1084 0.035 Uiso 1 1 calc R . .
C4' C 0.3639(9) 0.8984(4) -0.2128(5) 0.0267(18) Uani 1 1 d . . .
H4'A H 0.2994 0.9277 -0.2341 0.032 Uiso 1 1 calc R . .
C5' C 0.3725(9) 0.8447(4) -0.2561(5) 0.0267(18) Uani 1 1 d . . .
H5'A H 0.3149 0.8381 -0.3068 0.032 Uiso 1 1 calc R . .
C6' C 0.4661(8) 0.8004(3) -0.2247(4) 0.0211(16) Uani 1 1 d . . .
C7' C 0.4713(7) 0.7424(4) -0.2675(4) 0.0216(16) Uani 1 1 d . . .
C8' C 0.5207(7) 0.6898(3) -0.2690(5) 0.0202(16) Uani 1 1 d . . .
C9' C 0.6224(7) 0.6452(4) -0.2348(4) 0.0244(15) Uani 1 1 d . . .
C10' C 0.6095(10) 0.5844(4) -0.2591(6) 0.032(2) Uani 1 1 d . . .
H10B H 0.5309 0.5712 -0.2941 0.039 Uiso 1 1 calc R . .
C11' C 0.7116(11) 0.5446(4) -0.2316(6) 0.040(3) Uani 1 1 d . . .
H11B H 0.7035 0.5044 -0.2499 0.048 Uiso 1 1 calc R . .
C12' C 0.8240(10) 0.5614(5) -0.1790(6) 0.044(3) Uani 1 1 d . . .
H12B H 0.8924 0.5330 -0.1608 0.052 Uiso 1 1 calc R . .
C13' C 0.8376(9) 0.6203(4) -0.1521(5) 0.038(2) Uani 1 1 d . . .
H13B H 0.9153 0.6323 -0.1153 0.045 Uiso 1 1 calc R . .
C14' C 0.7360(8) 0.6621(4) -0.1797(5) 0.0294(19) Uani 1 1 d . . .
H14B H 0.7447 0.7021 -0.1606 0.035 Uiso 1 1 calc R . .
C15' C 0.2038(7) 0.7097(3) -0.5648(4) 0.0202(16) Uani 1 1 d . . .
H15B H 0.1202 0.7231 -0.6013 0.024 Uiso 1 1 calc R . .
C16' C 0.1917(6) 0.6422(4) -0.5464(4) 0.0185(14) Uani 1 1 d . . .
H16B H 0.2057 0.6197 -0.5978 0.022 Uiso 1 1 calc R . .
C17' C 0.3300(8) 0.7216(4) -0.6106(5) 0.0280(18) Uani 1 1 d . . .
H17D H 0.3210 0.6989 -0.6626 0.042 Uiso 1 1 calc R . .
H17E H 0.4126 0.7091 -0.5749 0.042 Uiso 1 1 calc R . .
H17F H 0.3356 0.7642 -0.6229 0.042 Uiso 1 1 calc R . .
C18' C 0.0496(7) 0.6252(3) -0.5232(5) 0.0213(16) Uani 1 1 d . . .
H18D H -0.0207 0.6373 -0.5683 0.032 Uiso 1 1 calc R . .
H18E H 0.0350 0.6457 -0.4718 0.032 Uiso 1 1 calc R . .
H18F H 0.0452 0.5820 -0.5150 0.032 Uiso 1 1 calc R . .
C19' C 0.0466(7) 0.7609(3) -0.4408(5) 0.0224(16) Uani 1 1 d . . .
C20' C -0.0674(8) 0.7700(4) -0.4995(6) 0.0310(19) Uani 1 1 d . . .
H20B H -0.0551 0.7767 -0.5558 0.037 Uiso 1 1 calc R . .
C21' C -0.2012(9) 0.7697(4) -0.4780(7) 0.037(2) Uani 1 1 d . . .
H21B H -0.2769 0.7751 -0.5197 0.044 Uiso 1 1 calc R . .
C22' C -0.2207(9) 0.7615(4) -0.3945(7) 0.043(2) Uani 1 1 d . . .
H22B H -0.3095 0.7615 -0.3790 0.051 Uiso 1 1 calc R . .
C23' C -0.1090(10) 0.7536(4) -0.3352(6) 0.044(2) Uani 1 1 d . . .
H23B H -0.1220 0.7479 -0.2788 0.053 Uiso 1 1 calc R . .
C24' C 0.0247(9) 0.7536(4) -0.3564(5) 0.0295(19) Uani 1 1 d . . .
H24B H 0.0998 0.7487 -0.3142 0.035 Uiso 1 1 calc R . .
C25' C 0.2714(9) 0.8284(4) -0.4977(5) 0.0263(19) Uani 1 1 d . . .
C26' C 0.1848(9) 0.8692(4) -0.5420(6) 0.039(2) Uani 1 1 d . . .
H26B H 0.0905 0.8610 -0.5536 0.046 Uiso 1 1 calc R . .
C27' C 0.2373(11) 0.9228(5) -0.5695(8) 0.052(3) Uani 1 1 d . . .
H27B H 0.1783 0.9506 -0.6003 0.062 Uiso 1 1 calc R . .
C28' C 0.3731(11) 0.9352(4) -0.5523(6) 0.044(3) Uani 1 1 d . . .
H28B H 0.4080 0.9715 -0.5711 0.053 Uiso 1 1 calc R . .
C29' C 0.4583(10) 0.8955(5) -0.5081(8) 0.048(3) Uani 1 1 d . . .
H29B H 0.5525 0.9040 -0.4970 0.058 Uiso 1 1 calc R . .
C30' C 0.4085(9) 0.8433(4) -0.4795(6) 0.036(2) Uani 1 1 d . . .
H30B H 0.4685 0.8170 -0.4468 0.043 Uiso 1 1 calc R . .
C31' C 0.2622(7) 0.5521(3) -0.4168(5) 0.0169(15) Uani 1 1 d . . .
C32' C 0.2104(10) 0.5593(4) -0.3399(5) 0.036(2) Uani 1 1 d . . .
H32B H 0.2170 0.5968 -0.3123 0.043 Uiso 1 1 calc R . .
C33' C 0.1495(11) 0.5107(5) -0.3050(6) 0.049(3) Uani 1 1 d . . .
H33B H 0.1124 0.5159 -0.2545 0.059 Uiso 1 1 calc R . .
C34' C 0.1428(11) 0.4560(4) -0.3427(7) 0.049(3) Uani 1 1 d . . .
H34B H 0.1026 0.4235 -0.3176 0.059 Uiso 1 1 calc R . .
C35' C 0.1947(10) 0.4476(4) -0.4183(7) 0.044(3) Uani 1 1 d . . .
H35B H 0.1896 0.4097 -0.4447 0.053 Uiso 1 1 calc R . .
C36' C 0.2540(9) 0.4961(4) -0.4538(6) 0.031(2) Uani 1 1 d . . .
H36B H 0.2897 0.4906 -0.5047 0.038 Uiso 1 1 calc R . .
C37' C 0.4702(7) 0.5924(4) -0.5140(4) 0.0206(16) Uani 1 1 d . . .
C38' C 0.4519(8) 0.5576(4) -0.5872(5) 0.0261(18) Uani 1 1 d . . .
H38B H 0.3631 0.5481 -0.6131 0.031 Uiso 1 1 calc R . .
C39' C 0.5662(9) 0.5370(5) -0.6216(5) 0.037(2) Uani 1 1 d . . .
H39B H 0.5541 0.5139 -0.6711 0.044 Uiso 1 1 calc R . .
C40' C 0.6978(9) 0.5504(5) -0.5835(6) 0.047(3) Uani 1 1 d . . .
H40B H 0.7744 0.5359 -0.6065 0.056 Uiso 1 1 calc R . .
C41' C 0.7150(9) 0.5850(5) -0.5116(6) 0.045(3) Uani 1 1 d . . .
H41B H 0.8037 0.5943 -0.4853 0.054 Uiso 1 1 calc R . .
C42' C 0.6009(8) 0.6062(4) -0.4780(5) 0.0281(19) Uani 1 1 d . . .
H42B H 0.6135 0.6305 -0.4295 0.034 Uiso 1 1 calc R . .

loop_
_atom_site_aniso_label
_atom_site_aniso_U_11
_atom_site_aniso_U_22
_atom_site_aniso_U_33
_atom_site_aniso_U_23
_atom_site_aniso_U_13
_atom_site_aniso_U_12
Pd1 0.0202(3) 0.0176(3) 0.0159(3) 0.0017(2) 0.0061(2) 0.0022(2)
P1 0.0204(10) 0.0214(10) 0.0206(10) 0.0029(8) 0.0053(8) 0.0015(8)
P2 0.0233(10) 0.0206(10) 0.0156(10) 0.0015(8) 0.0062(8) 0.0020(8)
C1 0.024(4) 0.028(5) 0.040(5) -0.006(4) 0.000(4) -0.002(3)
C2 0.023(4) 0.041(5) 0.057(7) -0.013(5) 0.011(4) 0.006(4)
C3 0.034(5) 0.034(5) 0.038(5) -0.007(4) -0.001(4) 0.018(4)
C4 0.039(5) 0.019(4) 0.022(4) 0.000(3) 0.001(4) 0.010(3)
C5 0.019(4) 0.027(4) 0.017(4) 0.002(3) -0.008(3) 0.003(3)
C6 0.020(3) 0.026(4) 0.014(3) 0.003(4) 0.000(3) 0.003(4)
C7 0.027(4) 0.019(4) 0.015(3) 0.003(3) 0.005(3) -0.005(3)
C8 0.005(3) 0.024(4) 0.017(4) -0.003(3) 0.000(3) -0.004(3)
C9 0.027(4) 0.021(4) 0.013(4) -0.004(3) 0.000(3) 0.000(3)
C10 0.039(5) 0.023(4) 0.019(4) -0.002(3) 0.008(4) -0.001(4)
C11 0.040(5) 0.022(4) 0.027(5) 0.002(4) -0.002(4) 0.006(4)
C12 0.063(7) 0.024(5) 0.031(5) 0.004(4) 0.003(5) -0.007(4)
C13 0.032(5) 0.035(5) 0.028(5) 0.004(4) 0.007(4) -0.010(4)
C14 0.026(4) 0.029(4) 0.016(4) 0.002(3) 0.002(3) -0.003(3)
C15 0.025(4) 0.025(4) 0.021(4) 0.004(3) 0.009(3) -0.001(3)
C16 0.021(3) 0.031(4) 0.016(3) 0.002(4) 0.010(3) 0.001(4)
C17 0.023(4) 0.039(5) 0.027(4) 0.009(4) 0.009(3) 0.001(3)
C18 0.045(5) 0.034(4) 0.025(4) -0.001(4) 0.002(4) 0.000(5)
C19 0.017(4) 0.026(4) 0.020(4) -0.004(3) 0.004(3) 0.001(3)
C20 0.025(4) 0.029(5) 0.038(5) 0.003(4) 0.006(4) -0.004(3)
C21 0.041(5) 0.033(5) 0.027(5) 0.005(4) -0.001(4) 0.008(4)
C22 0.030(5) 0.037(5) 0.030(5) 0.001(4) -0.003(4) 0.005(4)
C23 0.011(4) 0.046(6) 0.038(5) -0.001(4) 0.001(3) 0.005(3)
C24 0.026(4) 0.026(4) 0.022(4) 0.001(3) 0.003(3) -0.006(3)
C25 0.010(3) 0.026(4) 0.027(4) -0.007(3) 0.008(3) -0.003(3)
C26 0.051(6) 0.033(5) 0.030(5) 0.009(4) 0.005(4) -0.004(4)
C27 0.051(6) 0.020(5) 0.059(7) -0.001(5) 0.008(5) -0.005(4)
C28 0.036(5) 0.043(6) 0.042(6) -0.012(5) 0.011(4) -0.013(4)
C29 0.029(5) 0.053(6) 0.030(5) -0.007(4) 0.011(4) -0.011(4)
C30 0.021(4) 0.029(4) 0.029(5) 0.007(4) 0.010(3) -0.001(3)
C31 0.016(3) 0.025(4) 0.015(4) -0.003(3) -0.002(3) 0.002(3)
C32 0.038(5) 0.048(6) 0.029(5) 0.001(4) 0.013(4) 0.001(4)
C33 0.057(6) 0.035(5) 0.036(6) -0.020(4) 0.014(5) -0.003(5)
C34 0.038(5) 0.029(5) 0.037(5) -0.006(4) -0.003(4) -0.003(4)
C35 0.025(4) 0.042(6) 0.044(6) -0.004(5) -0.001(4) -0.006(4)
C36 0.025(4) 0.030(5) 0.029(5) -0.005(4) 0.007(4) 0.000(3)
C37 0.026(4) 0.013(3) 0.019(4) -0.004(3) 0.002(3) -0.003(3)
C38 0.033(5) 0.030(5) 0.027(5) 0.000(4) 0.006(4) 0.002(4)
C39 0.033(5) 0.053(6) 0.025(5) 0.000(4) 0.005(4) 0.015(4)
C40 0.021(4) 0.037(5) 0.037(5) 0.008(4) -0.005(4) 0.000(4)
C41 0.031(4) 0.026(4) 0.017(4) -0.002(3) 0.001(3) -0.002(3)
C42 0.027(4) 0.022(4) 0.020(4) -0.006(3) 0.009(3) -0.003(3)
Pd1' 0.0199(3) 0.0183(3) 0.0128(3) -0.0003(2) -0.0001(2) -0.0028(2)
P1' 0.0214(10) 0.0208(10) 0.0162(10) 0.0009(8) 0.0003(8) -0.0032(8)
P2' 0.0186(9) 0.0198(9) 0.0152(9) 0.0000(7) 0.0023(7) -0.0043(7)
C1' 0.020(4) 0.019(4) 0.022(4) 0.001(3) -0.001(3) -0.002(3)
C2' 0.039(5) 0.020(4) 0.019(4) -0.007(3) 0.000(3) -0.009(3)
C3' 0.038(5) 0.013(4) 0.036(5) 0.000(3) 0.005(4) -0.002(3)
C4' 0.038(5) 0.019(4) 0.024(4) 0.004(3) 0.006(4) 0.003(4)
C5' 0.032(5) 0.032(5) 0.015(4) 0.003(4) 0.001(3) 0.001(4)
C6' 0.029(4) 0.022(4) 0.012(3) 0.003(3) 0.002(3) -0.004(3)
C7' 0.020(4) 0.030(4) 0.014(4) -0.003(3) 0.000(3) -0.001(3)
C8' 0.019(3) 0.019(4) 0.023(4) -0.005(3) 0.003(3) -0.007(3)
C9' 0.029(4) 0.030(4) 0.015(3) 0.004(4) 0.005(3) -0.006(4)
C10' 0.042(5) 0.027(5) 0.028(5) 0.003(4) 0.005(4) -0.003(4)
C11' 0.066(7) 0.021(5) 0.036(5) 0.016(4) 0.020(5) 0.016(5)
C12' 0.037(5) 0.055(6) 0.042(6) 0.019(5) 0.014(4) 0.028(5)
C13' 0.032(5) 0.054(6) 0.027(5) 0.010(4) 0.001(4) 0.005(4)
C14' 0.031(4) 0.033(5) 0.026(4) 0.002(3) 0.011(4) -0.003(3)
C15' 0.019(3) 0.026(5) 0.015(3) 0.002(3) 0.002(3) -0.006(3)
C16' 0.012(3) 0.032(4) 0.010(3) -0.001(4) -0.002(2) 0.002(3)
C17' 0.031(4) 0.026(4) 0.028(4) 0.000(3) 0.011(4) -0.004(3)
C18' 0.010(3) 0.022(4) 0.033(4) -0.005(3) 0.005(3) -0.006(3)
C19' 0.019(4) 0.024(4) 0.024(4) 0.001(3) 0.002(3) -0.003(3)
C20' 0.033(5) 0.027(4) 0.036(5) 0.002(4) 0.013(4) -0.002(4)
C21' 0.024(4) 0.029(5) 0.056(7) -0.007(5) 0.001(4) 0.002(4)
C22' 0.029(5) 0.041(6) 0.061(7) -0.003(5) 0.016(5) -0.002(4)
C23' 0.060(7) 0.039(5) 0.039(5) -0.001(5) 0.029(5) -0.005(5)
C24' 0.036(5) 0.029(5) 0.023(4) 0.001(4) 0.002(4) -0.007(4)
C25' 0.041(5) 0.020(4) 0.019(4) 0.002(3) 0.007(4) -0.014(4)
C26' 0.029(5) 0.034(5) 0.051(6) 0.015(5) -0.006(4) 0.000(4)
C27' 0.053(7) 0.037(6) 0.062(8) 0.015(5) -0.004(6) -0.002(5)
C28' 0.064(7) 0.027(5) 0.042(6) 0.010(4) 0.008(5) -0.017(5)
C29' 0.042(6) 0.039(6) 0.066(8) -0.001(5) 0.011(6) -0.014(5)
C30' 0.024(5) 0.032(5) 0.049(6) 0.004(5) -0.008(4) -0.007(4)
C31' 0.010(3) 0.024(4) 0.016(4) 0.002(3) -0.004(3) -0.006(3)
C32' 0.056(6) 0.030(5) 0.023(5) -0.001(4) 0.015(4) -0.010(4)
C33' 0.074(8) 0.047(6) 0.032(5) -0.003(5) 0.025(5) -0.020(6)
C34' 0.058(7) 0.030(5) 0.061(7) 0.012(5) 0.016(5) -0.020(5)
C35' 0.048(6) 0.017(5) 0.070(8) 0.001(5) 0.020(6) 0.000(4)
C36' 0.034(5) 0.022(4) 0.040(5) 0.004(4) 0.011(4) 0.004(4)
C37' 0.023(4) 0.028(4) 0.010(3) 0.001(3) 0.003(3) -0.008(3)
C38' 0.029(4) 0.034(5) 0.016(4) -0.001(3) 0.008(3) -0.001(4)
C39' 0.038(5) 0.057(6) 0.018(4) -0.002(4) 0.012(4) 0.007(4)
C40' 0.023(5) 0.084(8) 0.036(6) -0.007(5) 0.014(4) 0.009(5)
C41' 0.026(5) 0.076(8) 0.034(5) 0.001(5) 0.006(4) -0.002(5)
C42' 0.023(4) 0.035(5) 0.027(4) 0.000(4) 0.007(3) -0.005(4)

loop_
_geom_bond_atom_site_label_1
_geom_bond_atom_site_label_2
_geom_bond_distance
_geom_bond_site_symmetry_2
_geom_bond_publ_flag
Pd1 C7 2.052(7) . ?
Pd1 C8 2.076(7) . ?
Pd1 P2 2.322(2) . ?
Pd1 P1 2.323(2) . ?
P1 C19 1.829(8) . ?
P1 C25 1.858(8) . ?
P1 C15 1.896(7) . ?
P2 C37 1.837(8) . ?
P2 C31 1.863(8) . ?
P2 C16 1.878(8) . ?
C1 C2 1.405(11) . ?
C1 C6 1.428(10) . ?
C2 C3 1.386(13) . ?
C3 C4 1.378(12) . ?
C4 C5 1.415(10) . ?
C5 C6 1.410(11) . ?
C6 C7 1.469(10) . ?
C7 C8 1.281(11) . ?
C8 C9 1.487(10) . ?
C9 C10 1.406(11) . ?
C9 C14 1.421(10) . ?
C10 C11 1.401(11) . ?
C11 C12 1.427(13) . ?
C12 C13 1.404(13) . ?
C13 C14 1.394(11) . ?
C15 C17 1.557(10) . ?
C15 C16 1.561(12) . ?
C16 C18 1.561(10) . ?
C19 C24 1.407(10) . ?
C19 C20 1.420(11) . ?
C20 C21 1.396(12) . ?
C21 C22 1.411(12) . ?
C22 C23 1.382(12) . ?
C23 C24 1.418(11) . ?
C25 C26 1.397(12) . ?
C25 C30 1.409(11) . ?
C26 C27 1.385(13) . ?
C27 C28 1.410(14) . ?
C28 C29 1.381(14) . ?
C29 C30 1.401(12) . ?
C31 C36 1.383(10) . ?
C31 C32 1.415(11) . ?
C32 C33 1.395(13) . ?
C33 C34 1.358(13) . ?
C34 C35 1.391(13) . ?
C35 C36 1.401(12) . ?
C37 C38 1.413(11) . ?
C37 C42 1.418(10) . ?
C38 C39 1.376(11) . ?
C39 C40 1.412(12) . ?
C40 C41 1.397(11) . ?
C41 C42 1.396(11) . ?
Pd1' C7' 2.063(7) . ?
Pd1' C8' 2.077(7) . ?
Pd1' P2' 2.317(2) . ?
Pd1' P1' 2.322(2) . ?
P1' C19' 1.831(7) . ?
P1' C25' 1.855(8) . ?
P1' C15' 1.892(8) . ?
P2' C31' 1.840(7) . ?
P2' C37' 1.845(8) . ?
P2' C16' 1.885(7) . ?
C1' C2' 1.402(10) . ?
C1' C6' 1.406(10) . ?
C2' C3' 1.394(11) . ?
C3' C4' 1.409(12) . ?
C4' C5' 1.404(11) . ?
C5' C6' 1.409(11) . ?
C6' C7' 1.479(11) . ?
C7' C8' 1.279(10) . ?
C8' C9' 1.478(11) . ?
C9' C14' 1.396(11) . ?
C9' C10' 1.419(13) . ?
C10' C11' 1.382(12) . ?
C11' C12' 1.366(14) . ?
C12' C13' 1.393(14) . ?
C13' C14' 1.407(12) . ?
C15' C16' 1.551(11) . ?
C15' C17' 1.565(9) . ?
C16' C18' 1.558(9) . ?
C19' C20' 1.395(11) . ?
C19' C24' 1.424(11) . ?
C20' C21' 1.420(11) . ?
C21' C22' 1.407(14) . ?
C22' C23' 1.381(14) . ?
C23' C24' 1.417(12) . ?
C25' C26' 1.390(12) . ?
C25' C30' 1.398(11) . ?
C26' C27' 1.407(13) . ?
C27' C28' 1.372(14) . ?
C28' C29' 1.365(14) . ?
C29' C30' 1.375(13) . ?
C31' C36' 1.391(11) . ?
C31' C32' 1.422(11) . ?
C32' C33' 1.402(12) . ?
C33' C34' 1.369(14) . ?
C34' C35' 1.405(14) . ?
C35' C36' 1.398(12) . ?
C37' C42' 1.387(10) . ?
C37' C38' 1.413(10) . ?
C38' C39' 1.410(11) . ?
C39' C40' 1.404(12) . ?
C40' C41' 1.392(13) . ?
C41' C42' 1.407(12) . ?
